data_4106485
loop_
_publ_author_name
'Michael O'Neill'
'David A. Addy'
'Ian Riddlestone'
'Michael Kelly'
'Nicholas Phillips'
'Simon Aldridge'

_publ_contact_author 'Simon Aldridge'
_publ_contact_author_email simon.aldridge@chem.ox.ac.uk
_publ_contact_author_fax '+44 1865 272690'
_publ_section_title
;
 Borane to Boryl Hydride to Borylene Dihydride: Explicit Demonstration of
 Boron-to-Metal \a-Hydride Migration in Aminoborane Activation
;
_journal_name_full 'Journal of the American Chemical Society'
_journal_page_first 11500
_journal_page_last 11503
_journal_paper_doi 10.1021/ja2050748
_journal_volume 133
_journal_year 2011
_chemical_formula_moiety 'C21 H51 B Ir N P3, C24 H12 B Cl8'
_chemical_formula_sum 'C45 H63 B2 Cl8 Ir N P3'
_chemical_formula_weight 1208.39
_space_group_IT_number 2
_symmetry_cell_setting triclinic
_symmetry_space_group_name_Hall '-P 1'
_symmetry_space_group_name_H-M 'P -1'
_atom_sites_solution_hydrogens geom
_atom_sites_solution_primary direct
_audit_creation_date 11-05-26
_audit_creation_method CRYSTALS_ver_14.06
_cell_angle_alpha 107.9175(5)
_cell_angle_beta 93.8315(5)
_cell_angle_gamma 100.1645(5)
_cell_formula_units_Z 2
_cell_length_a 12.10780(10)
_cell_length_b 15.4482(2)
_cell_length_c 15.9503(2)
_cell_measurement_reflns_used 11297
_cell_measurement_temperature 150
_cell_measurement_theta_max 27
_cell_measurement_theta_min 5
_cell_volume 2770.69(6)
_computing_cell_refinement 'DENZO/SCALEPACK (Otwinowski & Minor, 1997)'
_computing_data_collection 'COLLECT (Nonius, 2001).'
_computing_data_reduction 'DENZO/SCALEPACK (Otwinowski & Minor, 1997)'
_computing_molecular_graphics 'CAMERON (Watkin et al., 1996)'
_computing_publication_material 'CRYSTALS (Betteridge et al., 2003)'
_computing_structure_refinement 'CRYSTALS (Betteridge et al., 2003)'
_computing_structure_solution 'SIR92 (Altomare et al., 1994)'
_diffrn_ambient_temperature 150
_diffrn_measured_fraction_theta_full 0.992
_diffrn_measured_fraction_theta_max 0.991
_diffrn_measurement_device Area
_diffrn_measurement_device_type 'Nonius KappaCCD'
_diffrn_measurement_method \w
_diffrn_radiation_monochromator graphite
_diffrn_radiation_type 'Mo K\a'
_diffrn_radiation_wavelength 0.71073
_diffrn_reflns_av_R_equivalents 0.034
_diffrn_reflns_limit_h_max 15
_diffrn_reflns_limit_h_min -15
_diffrn_reflns_limit_k_max 19
_diffrn_reflns_limit_k_min -20
_diffrn_reflns_limit_l_max 20
_diffrn_reflns_limit_l_min 0
_diffrn_reflns_number 47975
_diffrn_reflns_theta_full 26.635
_diffrn_reflns_theta_max 27.459
_diffrn_reflns_theta_min 5.116
_diffrn_standards_number 0
_exptl_absorpt_coefficient_mu 2.912
_exptl_absorpt_correction_T_max 0.89
_exptl_absorpt_correction_T_min 0.73
_exptl_absorpt_correction_type multi-scan
_exptl_absorpt_process_details 'DENZO/SCALEPACK (Otwinowski & Minor, 1997)'
_exptl_crystal_colour colourless
_exptl_crystal_density_diffrn 1.448
_exptl_crystal_description plate
_exptl_crystal_F_000 1216
_exptl_crystal_size_max 0.200
_exptl_crystal_size_mid 0.120
_exptl_crystal_size_min 0.040
_platon_squeeze_details
;The discrete Fourier transform of the void region were treated 
as contributions 
to the A and B parts of the calculated structure factors.
;
_refine_diff_density_max 1.58
_refine_diff_density_min -1.38
_refine_ls_extinction_coef 69(4)
_refine_ls_extinction_method 'Larson (1970), Equation 22'
_refine_ls_goodness_of_fit_ref 0.9632
_refine_ls_hydrogen_treatment undef
_refine_ls_matrix_type full
_refine_ls_number_parameters 542
_refine_ls_number_reflns 12563
_refine_ls_number_restraints 0
_refine_ls_R_factor_all 0.0495
_refine_ls_R_factor_gt 0.0349
_refine_ls_shift/su_max 0.0018274
_refine_ls_shift/su_mean 0.0000305
_refine_ls_structure_factor_coef Fsqd
_refine_ls_weighting_details
;
 Method, part 1, Chebychev polynomial, (Watkin, 1994, Prince, 1982) 
 [weight] = 1.0/[A~0~*T~0~(x)+A~1~*T~1~(x) ... +A~n-1~]*T~n-1~(x)] 
 where A~i~ are the Chebychev coefficients listed below and x= Fcalc/Fmax 
 Method = Robust Weighting (Prince, 1982) 
 W = [weight] * [1-(deltaF/6*sigmaF)^2^]^2^ 
 A~i~ are: 
 4.06 3.82 1.08 
;
_refine_ls_weighting_scheme calc
_refine_ls_wR_factor_all 0.0715
_refine_ls_wR_factor_gt 0.0615
_refine_ls_wR_factor_ref 0.0715
_reflns_limit_h_max 15
_reflns_limit_h_min -15
_reflns_limit_k_max 19
_reflns_limit_k_min -20
_reflns_limit_l_max 20
_reflns_limit_l_min 0
_reflns_number_gt 10420
_reflns_number_total 12563
_reflns_threshold_expression I>2.0\s(I)
_oxford_diffrn_Wilson_B_factor 1.84
_oxford_diffrn_Wilson_scale 53.87
_oxford_refine_ls_r_factor_ref 0.0495
_oxford_refine_ls_scale 0.13879(3)
_oxford_reflns_number_all 12563
_oxford_reflns_threshold_expression_ref I>-3.0\s(I)
_oxford_structure_analysis_title '5071126 012monp11'
_cod_data_source_file ja2050748_si_002_3.cif
_cod_data_source_block 3b.B(ArCl)4
_cod_original_sg_symbol_H-M 'P -1 '
_cod_original_formula_sum 'C45 H63 B2 Cl8 Ir1 N1 P3'
_cod_database_code 4106485

loop_
_symmetry_equiv_pos_as_xyz
x,y,z
-x,-y,-z

loop_
_atom_site_label
_atom_site_type_symbol
_atom_site_fract_x
_atom_site_fract_y
_atom_site_fract_z
_atom_site_U_iso_or_equiv
_atom_site_occupancy
_atom_site_adp_type
_atom_site_refinement_flags_posn
Ir1 Ir 0.904825(15) 0.669257(13) 0.162365(12) 0.0209 1.0000 Uani .
P2 P 0.77115(11) 0.75910(9) 0.15616(8) 0.0311 1.0000 Uani .
C3 C 0.6850(4) 0.7245(4) 0.0489(3) 0.0396 1.0000 Uani .
C4 C 0.6632(5) 0.7525(5) 0.2291(4) 0.0540 1.0000 Uani .
C5 C 0.8156(6) 0.8845(4) 0.1810(4) 0.0555 1.0000 Uani .
P6 P 0.97532(11) 0.67997(9) 0.03054(8) 0.0314 1.0000 Uani .
C7 C 0.9907(5) 0.7884(4) 0.0049(3) 0.0418 1.0000 Uani .
C8 C 0.8919(5) 0.5955(4) -0.0702(3) 0.0471 1.0000 Uani .
C9 C 1.1157(5) 0.6553(5) 0.0191(4) 0.0533 1.0000 Uani .
P10 P 1.04917(11) 0.77781(9) 0.26502(8) 0.0315 1.0000 Uani .
C11 C 1.1371(5) 0.8698(4) 0.2363(4) 0.0492 1.0000 Uani .
C12 C 1.0064(5) 0.8446(4) 0.3691(3) 0.0517 1.0000 Uani .
C13 C 1.1540(5) 0.7231(4) 0.3035(4) 0.0527 1.0000 Uani .
B14 B 0.8534(4) 0.6159(4) 0.2518(3) 0.0264 1.0000 Uani .
N15 N 0.8234(3) 0.5752(2) 0.3128(2) 0.0238 1.0000 Uani .
C16 C 0.8482(4) 0.4838(3) 0.3132(3) 0.0237 1.0000 Uani .
C17 C 0.7923(5) 0.4059(3) 0.2294(3) 0.0340 1.0000 Uani .
C18 C 0.8154(5) 0.3127(3) 0.2332(3) 0.0409 1.0000 Uani .
C19 C 0.9402(5) 0.3152(4) 0.2532(4) 0.0465 1.0000 Uani .
C20 C 0.9977(5) 0.3957(4) 0.3341(4) 0.0413 1.0000 Uani .
C21 C 0.9743(4) 0.4883(3) 0.3293(3) 0.0334 1.0000 Uani .
C22 C 0.7646(4) 0.6251(3) 0.3872(3) 0.0272 1.0000 Uani .
C23 C 0.8373(4) 0.6513(3) 0.4767(3) 0.0315 1.0000 Uani .
C24 C 0.7780(5) 0.7037(4) 0.5524(3) 0.0428 1.0000 Uani .
C25 C 0.6631(5) 0.6480(4) 0.5526(4) 0.0505 1.0000 Uani .
C26 C 0.5903(5) 0.6224(5) 0.4643(4) 0.0511 1.0000 Uani .
C27 C 0.6477(4) 0.5709(4) 0.3867(3) 0.0373 1.0000 Uani .
Cl28 Cl 0.22624(10) 0.96203(9) 0.98344(8) 0.0373 1.0000 Uani .
C29 C 0.3488(4) 1.0012(3) 0.9421(3) 0.0234 1.0000 Uani .
C30 C 0.4188(4) 1.0841(3) 0.9922(3) 0.0240 1.0000 Uani .
C31 C 0.5122(4) 1.1145(3) 0.9550(3) 0.0235 1.0000 Uani .
Cl32 Cl 0.60298(11) 1.21985(8) 1.01590(8) 0.0364 1.0000 Uani .
C33 C 0.5339(4) 1.0650(3) 0.8713(3) 0.0223 1.0000 Uani .
C34 C 0.4632(3) 0.9807(3) 0.8210(3) 0.0193 1.0000 Uani .
C35 C 0.3698(3) 0.9499(3) 0.8597(3) 0.0211 1.0000 Uani .
B36 B 0.4922(4) 0.9164(3) 0.7255(3) 0.0179 1.0000 Uani .
C37 C 0.5506(3) 0.9764(3) 0.6653(3) 0.0194 1.0000 Uani .
C38 C 0.5272(3) 1.0620(3) 0.6674(3) 0.0203 1.0000 Uani .
C39 C 0.5703(4) 1.1077(3) 0.6103(3) 0.0236 1.0000 Uani .
Cl40 Cl 0.54122(10) 1.21578(8) 0.61717(8) 0.0336 1.0000 Uani .
C41 C 0.6383(4) 1.0700(3) 0.5477(3) 0.0239 1.0000 Uani .
C42 C 0.6618(3) 0.9850(3) 0.5453(3) 0.0232 1.0000 Uani .
C43 C 0.6188(3) 0.9381(3) 0.6015(3) 0.0216 1.0000 Uani .
Cl44 Cl 0.75015(10) 0.93683(9) 0.46962(8) 0.0356 1.0000 Uani .
C45 C 0.5807(3) 0.8565(3) 0.7531(2) 0.0207 1.0000 Uani .
C46 C 0.6965(3) 0.8978(3) 0.7755(3) 0.0234 1.0000 Uani .
C47 C 0.7728(4) 0.8516(3) 0.8026(3) 0.0259 1.0000 Uani .
Cl48 Cl 0.91664(10) 0.90617(10) 0.83027(9) 0.0413 1.0000 Uani .
C49 C 0.7398(4) 0.7649(3) 0.8099(3) 0.0311 1.0000 Uani .
C50 C 0.6259(4) 0.7253(3) 0.7903(3) 0.0306 1.0000 Uani .
C51 C 0.5472(4) 0.7702(3) 0.7634(3) 0.0259 1.0000 Uani .
Cl52 Cl 0.58142(15) 0.61481(10) 0.79742(12) 0.0605 1.0000 Uani .
C53 C 0.3762(3) 0.8511(3) 0.6612(3) 0.0200 1.0000 Uani .
C54 C 0.2774(3) 0.8867(3) 0.6610(3) 0.0229 1.0000 Uani .
C55 C 0.1797(4) 0.8359(3) 0.6052(3) 0.0248 1.0000 Uani .
Cl56 Cl 0.05768(9) 0.88232(9) 0.61018(8) 0.0348 1.0000 Uani .
C57 C 0.1758(4) 0.7489(3) 0.5450(3) 0.0255 1.0000 Uani .
C58 C 0.2736(4) 0.7142(3) 0.5431(3) 0.0255 1.0000 Uani .
C59 C 0.3722(3) 0.7634(3) 0.5989(3) 0.0207 1.0000 Uani .
Cl60 Cl 0.26969(10) 0.60354(8) 0.46876(8) 0.0363 1.0000 Uani .
H31 H 0.7287 0.7429 0.0073 0.0599 1.0000 Uiso R
H32 H 0.6208 0.7533 0.0550 0.0598 1.0000 Uiso R
H33 H 0.6611 0.6587 0.0278 0.0600 1.0000 Uiso R
H43 H 0.6970 0.7852 0.2895 0.0799 1.0000 Uiso R
H42 H 0.6039 0.7815 0.2136 0.0799 1.0000 Uiso R
H41 H 0.6332 0.6883 0.2224 0.0799 1.0000 Uiso R
H51 H 0.8506 0.9132 0.2417 0.0828 1.0000 Uiso R
H52 H 0.8694 0.8976 0.1417 0.0830 1.0000 Uiso R
H53 H 0.7512 0.9107 0.1725 0.0830 1.0000 Uiso R
H71 H 1.0398 0.8373 0.0524 0.0629 1.0000 Uiso R
H72 H 1.0239 0.7804 -0.0493 0.0629 1.0000 Uiso R
H73 H 0.9178 0.8036 -0.0022 0.0630 1.0000 Uiso R
H81 H 0.8919 0.5344 -0.0680 0.0710 1.0000 Uiso R
H82 H 0.9229 0.6020 -0.1224 0.0709 1.0000 Uiso R
H83 H 0.8151 0.6045 -0.0722 0.0711 1.0000 Uiso R
H93 H 1.1144 0.5926 0.0168 0.0800 1.0000 Uiso R
H92 H 1.1668 0.6970 0.0700 0.0800 1.0000 Uiso R
H91 H 1.1402 0.6646 -0.0342 0.0799 1.0000 Uiso R
H111 H 1.1707 0.8430 0.1837 0.0752 1.0000 Uiso R
H112 H 1.1960 0.9042 0.2847 0.0749 1.0000 Uiso R
H113 H 1.0917 0.9115 0.2259 0.0748 1.0000 Uiso R
H121 H 0.9657 0.8029 0.3959 0.0780 1.0000 Uiso R
H122 H 1.0725 0.8822 0.4092 0.0779 1.0000 Uiso R
H123 H 0.9589 0.8842 0.3573 0.0779 1.0000 Uiso R
H131 H 1.1170 0.6778 0.3276 0.0789 1.0000 Uiso R
H132 H 1.2085 0.7692 0.3487 0.0791 1.0000 Uiso R
H133 H 1.1909 0.6933 0.2543 0.0790 1.0000 Uiso R
H161 H 0.8147 0.4699 0.3633 0.0285 1.0000 Uiso R
H171 H 0.8236 0.4181 0.1790 0.0422 1.0000 Uiso R
H172 H 0.7110 0.4032 0.2222 0.0420 1.0000 Uiso R
H181 H 0.7762 0.2959 0.2789 0.0509 1.0000 Uiso R
H182 H 0.7862 0.2657 0.1768 0.0510 1.0000 Uiso R
H191 H 0.9766 0.3215 0.2026 0.0570 1.0000 Uiso R
H192 H 0.9491 0.2574 0.2618 0.0570 1.0000 Uiso R
H201 H 1.0790 0.3989 0.3383 0.0503 1.0000 Uiso R
H202 H 0.9692 0.3858 0.3866 0.0500 1.0000 Uiso R
H211 H 1.0065 0.5377 0.3848 0.0398 1.0000 Uiso R
H212 H 1.0090 0.5012 0.2801 0.0400 1.0000 Uiso R
H221 H 0.7548 0.6833 0.3773 0.0341 1.0000 Uiso R
H231 H 0.9095 0.6902 0.4755 0.0391 1.0000 Uiso R
H232 H 0.8499 0.5942 0.4864 0.0394 1.0000 Uiso R
H241 H 0.8234 0.7161 0.6092 0.0521 1.0000 Uiso R
H242 H 0.7703 0.7621 0.5439 0.0521 1.0000 Uiso R
H251 H 0.6262 0.6845 0.5991 0.0610 1.0000 Uiso R
H252 H 0.6710 0.5909 0.5641 0.0608 1.0000 Uiso R
H261 H 0.5765 0.6789 0.4546 0.0610 1.0000 Uiso R
H262 H 0.5191 0.5827 0.4648 0.0608 1.0000 Uiso R
H271 H 0.6533 0.5104 0.3916 0.0463 1.0000 Uiso R
H272 H 0.6019 0.5621 0.3314 0.0461 1.0000 Uiso R
H301 H 0.4043 1.1177 1.0483 0.0301 1.0000 Uiso R
H331 H 0.5976 1.0892 0.8489 0.0281 1.0000 Uiso R
H351 H 0.3214 0.8937 0.8297 0.0259 1.0000 Uiso R
H381 H 0.4819 1.0896 0.7080 0.0251 1.0000 Uiso R
H411 H 0.6659 1.1006 0.5091 0.0291 1.0000 Uiso R
H431 H 0.6368 0.8808 0.5974 0.0270 1.0000 Uiso R
H461 H 0.7223 0.9572 0.7727 0.0289 1.0000 Uiso R
H491 H 0.7919 0.7339 0.8266 0.0380 1.0000 Uiso R
H511 H 0.4710 0.7415 0.7525 0.0323 1.0000 Uiso R
H541 H 0.2776 0.9464 0.6998 0.0291 1.0000 Uiso R
H571 H 0.1107 0.7152 0.5073 0.0310 1.0000 Uiso R
H591 H 0.4363 0.7371 0.5952 0.0250 1.0000 Uiso R
H3 H 0.8208 0.5921 0.0977 0.0315 1.0000 Uiso R
H2 H 0.9680 0.6029 0.1598 0.0315 1.0000 Uiso R

loop_
_atom_site_aniso_label
_atom_site_aniso_U_11
_atom_site_aniso_U_22
_atom_site_aniso_U_33
_atom_site_aniso_U_23
_atom_site_aniso_U_13
_atom_site_aniso_U_12
Ir1 0.02197(8) 0.02324(9) 0.01896(8) 0.00896(6) 0.00352(6) 0.00466(6)
P2 0.0377(7) 0.0307(6) 0.0276(6) 0.0081(5) 0.0025(5) 0.0170(5)
C3 0.036(3) 0.045(3) 0.045(3) 0.021(2) -0.001(2) 0.017(2)
C4 0.053(4) 0.081(5) 0.039(3) 0.019(3) 0.014(3) 0.040(3)
C5 0.081(5) 0.032(3) 0.047(3) 0.003(2) -0.016(3) 0.023(3)
P6 0.0386(7) 0.0331(7) 0.0247(6) 0.0132(5) 0.0118(5) 0.0035(5)
C7 0.058(3) 0.039(3) 0.028(3) 0.017(2) 0.008(2) -0.005(3)
C8 0.070(4) 0.041(3) 0.024(2) 0.006(2) 0.011(2) 0.001(3)
C9 0.054(4) 0.062(4) 0.049(3) 0.020(3) 0.026(3) 0.014(3)
P10 0.0318(6) 0.0324(6) 0.0276(6) 0.0146(5) -0.0045(5) -0.0060(5)
C11 0.052(3) 0.046(3) 0.041(3) 0.021(3) -0.010(3) -0.018(3)
C12 0.063(4) 0.051(3) 0.029(3) 0.008(2) -0.002(3) -0.006(3)
C13 0.043(3) 0.054(4) 0.058(4) 0.029(3) -0.017(3) -0.008(3)
B14 0.021(2) 0.025(2) 0.029(3) 0.003(2) -0.0022(19) 0.007(2)
N15 0.0271(19) 0.0232(18) 0.0220(18) 0.0070(15) 0.0048(15) 0.0077(15)
C16 0.029(2) 0.023(2) 0.022(2) 0.0098(17) 0.0058(17) 0.0062(17)
C17 0.049(3) 0.026(2) 0.025(2) 0.0101(19) -0.001(2) 0.002(2)
C18 0.064(4) 0.028(3) 0.027(2) 0.009(2) 0.005(2) 0.002(2)
C19 0.073(4) 0.031(3) 0.050(3) 0.021(2) 0.031(3) 0.026(3)
C20 0.040(3) 0.040(3) 0.057(3) 0.026(3) 0.014(3) 0.018(2)
C21 0.032(3) 0.034(3) 0.040(3) 0.017(2) 0.007(2) 0.011(2)
C22 0.029(2) 0.034(2) 0.026(2) 0.0149(19) 0.0099(18) 0.0127(19)
C23 0.036(3) 0.034(3) 0.026(2) 0.009(2) 0.0076(19) 0.011(2)
C24 0.070(4) 0.040(3) 0.022(2) 0.006(2) 0.009(2) 0.026(3)
C25 0.069(4) 0.068(4) 0.040(3) 0.031(3) 0.036(3) 0.047(3)
C26 0.041(3) 0.083(5) 0.055(4) 0.040(3) 0.028(3) 0.036(3)
C27 0.026(2) 0.056(3) 0.035(3) 0.022(2) 0.008(2) 0.009(2)
Cl28 0.0321(6) 0.0503(7) 0.0279(6) 0.0114(5) 0.0143(5) 0.0025(5)
C29 0.026(2) 0.028(2) 0.019(2) 0.0117(17) 0.0056(16) 0.0060(17)
C30 0.029(2) 0.029(2) 0.0153(19) 0.0068(17) 0.0010(16) 0.0114(18)
C31 0.025(2) 0.023(2) 0.020(2) 0.0059(17) -0.0020(16) 0.0035(17)
Cl32 0.0422(7) 0.0264(6) 0.0303(6) 0.0010(5) -0.0031(5) -0.0017(5)
C33 0.026(2) 0.025(2) 0.0157(19) 0.0082(16) 0.0003(16) 0.0031(17)
C34 0.0192(19) 0.021(2) 0.0178(19) 0.0075(16) -0.0028(15) 0.0030(16)
C35 0.024(2) 0.020(2) 0.0187(19) 0.0085(16) 0.0003(16) 0.0007(16)
B36 0.018(2) 0.020(2) 0.016(2) 0.0061(17) 0.0025(17) 0.0051(17)
C37 0.0181(19) 0.024(2) 0.0150(18) 0.0070(16) -0.0013(15) 0.0015(16)
C38 0.0185(19) 0.025(2) 0.0191(19) 0.0083(16) 0.0044(15) 0.0073(16)
C39 0.023(2) 0.030(2) 0.021(2) 0.0132(18) 0.0016(16) 0.0045(17)
Cl40 0.0391(6) 0.0316(6) 0.0401(6) 0.0219(5) 0.0111(5) 0.0126(5)
C41 0.025(2) 0.032(2) 0.0147(19) 0.0116(17) 0.0032(16) -0.0011(18)
C42 0.021(2) 0.029(2) 0.019(2) 0.0083(17) 0.0056(16) 0.0007(17)
C43 0.022(2) 0.022(2) 0.020(2) 0.0059(16) 0.0021(16) 0.0045(16)
Cl44 0.0406(7) 0.0392(6) 0.0301(6) 0.0107(5) 0.0192(5) 0.0119(5)
C45 0.026(2) 0.027(2) 0.0118(17) 0.0089(16) 0.0049(15) 0.0075(17)
C46 0.023(2) 0.026(2) 0.024(2) 0.0121(17) 0.0047(17) 0.0051(17)
C47 0.025(2) 0.033(2) 0.023(2) 0.0089(18) 0.0041(17) 0.0134(18)
Cl48 0.0237(6) 0.0547(8) 0.0532(8) 0.0267(6) 0.0041(5) 0.0120(5)
C49 0.038(3) 0.031(2) 0.030(2) 0.011(2) 0.002(2) 0.018(2)
C50 0.046(3) 0.024(2) 0.023(2) 0.0107(18) -0.001(2) 0.008(2)
C51 0.030(2) 0.026(2) 0.020(2) 0.0077(17) -0.0003(17) 0.0028(18)
Cl52 0.0712(10) 0.0337(7) 0.0780(11) 0.0344(8) -0.0206(8) -0.0030(7)
C53 0.0204(19) 0.025(2) 0.0154(18) 0.0098(16) 0.0028(15) 0.0015(16)
C54 0.025(2) 0.026(2) 0.0173(19) 0.0071(17) 0.0023(16) 0.0039(17)
C55 0.024(2) 0.035(2) 0.019(2) 0.0135(18) 0.0046(16) 0.0081(18)
Cl56 0.0246(5) 0.0446(7) 0.0341(6) 0.0087(5) 0.0017(4) 0.0126(5)
C57 0.021(2) 0.032(2) 0.019(2) 0.0071(18) -0.0014(16) -0.0031(18)
C58 0.030(2) 0.026(2) 0.018(2) 0.0065(17) 0.0028(17) 0.0026(18)
C59 0.021(2) 0.024(2) 0.0183(19) 0.0092(16) 0.0046(15) 0.0043(16)
Cl60 0.0361(6) 0.0261(6) 0.0356(6) -0.0026(5) -0.0042(5) 0.0043(5)

loop_
_atom_type_symbol
_atom_type_scat_dispersion_real
_atom_type_scat_dispersion_imag
_atom_type_scat_Cromer_Mann_a1
_atom_type_scat_Cromer_Mann_b1
_atom_type_scat_Cromer_Mann_a2
_atom_type_scat_Cromer_Mann_b2
_atom_type_scat_Cromer_Mann_a3
_atom_type_scat_Cromer_Mann_b3
_atom_type_scat_Cromer_Mann_a4
_atom_type_scat_Cromer_Mann_b4
_atom_type_scat_Cromer_Mann_c
_atom_type_scat_source
C 0.0033 0.0016 2.3100 20.8439 1.0200 10.2075 1.5886 0.5687 0.8650 51.6512 0.2156 'International Tables Vol C 4.2.6.8 and 6.1.1.4'
H 0.0000 0.0000 0.4930 10.5109 0.3229 26.1257 0.1402 3.1424 0.0408 57.7998 0.0030 'International Tables Vol C 4.2.6.8 and 6.1.1.4'
N 0.0061 0.0033 12.2126 0.0057 3.1322 9.8933 2.0125 28.9975 1.1663 0.5826 -11.5290 'International Tables Vol C 4.2.6.8 and 6.1.1.4'
Ir -1.4442 7.9887 27.3049 1.5928 16.7296 8.8655 15.6115 0.4179 5.8338 45.0011 11.4722 'International Tables Vol C 4.2.6.8 and 6.1.1.4'
B 0.0013 0.0007 2.0545 23.2185 1.3326 1.0210 1.0979 60.3498 0.7068 0.1403 -0.1932 'International Tables Vol C 4.2.6.8 and 6.1.1.4'
P 0.1023 0.0942 6.4345 1.9067 4.1791 27.1570 1.7800 0.5260 1.4908 68.1645 1.1149 'International Tables Vol C 4.2.6.8 and 6.1.1.4'
Cl 0.1484 0.1585 11.4604 0.0104 7.1964 1.1662 6.2556 18.5194 1.6455 47.7784 -9.5574 'International Tables Vol C 4.2.6.8 and 6.1.1.4'
F 0.0171 0.0103 3.5392 10.2825 2.6412 4.2944 1.5170 0.2615 1.0243 26.1476 0.2776 'International Tables Vol C 4.2.6.8 and 6.1.1.4'

loop_
_geom_angle_atom_site_label_1
_geom_angle_atom_site_label_2
_geom_angle_atom_site_label_3
_geom_angle
_geom_angle_publ_flag
P2 Ir1 P6 94.43(5) yes
P2 Ir1 P10 101.39(5) yes
P6 Ir1 P10 98.59(4) yes
P2 Ir1 B14 100.79(15) yes
P6 Ir1 B14 159.75(15) yes
P10 Ir1 B14 91.47(15) yes
P2 Ir1 H3 85.2 no
P6 Ir1 H3 81.6 no
P10 Ir1 H3 173.3 no
B14 Ir1 H3 86.4 no
P2 Ir1 H2 169.8 no
P6 Ir1 H2 87.4 no
P10 Ir1 H2 88.2 no
B14 Ir1 H2 75.4 no
H3 Ir1 H2 85.1 no
Ir1 P2 C3 114.32(17) yes
Ir1 P2 C4 114.7(2) yes
C3 P2 C4 101.3(3) yes
Ir1 P2 C5 120.2(2) yes
C3 P2 C5 102.0(3) yes
C4 P2 C5 101.7(3) yes
P2 C3 H31 109.8 no
P2 C3 H32 109.6 no
H31 C3 H32 109.7 no
P2 C3 H33 108.9 no
H31 C3 H33 108.6 no
H32 C3 H33 110.2 no
P2 C4 H43 108.7 no
P2 C4 H42 108.6 no
H43 C4 H42 109.9 no
P2 C4 H41 109.6 no
H43 C4 H41 109.6 no
H42 C4 H41 110.4 no
P2 C5 H51 110.2 no
P2 C5 H52 110.0 no
H51 C5 H52 109.1 no
P2 C5 H53 109.9 no
H51 C5 H53 108.9 no
H52 C5 H53 108.8 no
Ir1 P6 C7 120.57(18) yes
Ir1 P6 C8 113.43(18) yes
C7 P6 C8 102.5(3) yes
Ir1 P6 C9 114.7(2) yes
C7 P6 C9 101.2(3) yes
C8 P6 C9 102.1(3) yes
P6 C7 H71 109.2 no
P6 C7 H72 108.5 no
H71 C7 H72 109.4 no
P6 C7 H73 109.8 no
H71 C7 H73 110.2 no
H72 C7 H73 109.7 no
P6 C8 H81 108.6 no
P6 C8 H82 111.1 no
H81 C8 H82 109.4 no
P6 C8 H83 109.0 no
H81 C8 H83 108.8 no
H82 C8 H83 109.9 no
P6 C9 H93 109.7 no
P6 C9 H92 108.6 no
H93 C9 H92 109.2 no
P6 C9 H91 109.8 no
H93 C9 H91 109.9 no
H92 C9 H91 109.6 no
Ir1 P10 C11 121.27(18) yes
Ir1 P10 C12 115.9(2) yes
C11 P10 C12 100.9(3) yes
Ir1 P10 C13 112.1(2) yes
C11 P10 C13 102.0(3) yes
C12 P10 C13 102.2(3) yes
P10 C11 H111 109.5 no
P10 C11 H112 109.5 no
H111 C11 H112 109.5 no
P10 C11 H113 109.4 no
H111 C11 H113 110.2 no
H112 C11 H113 108.7 no
P10 C12 H121 109.7 no
P10 C12 H122 109.5 no
H121 C12 H122 109.3 no
P10 C12 H123 109.4 no
H121 C12 H123 109.7 no
H122 C12 H123 109.3 no
P10 C13 H131 109.1 no
P10 C13 H132 109.6 no
H131 C13 H132 109.3 no
P10 C13 H133 109.3 no
H131 C13 H133 109.6 no
H132 C13 H133 109.8 no
Ir1 B14 N15 175.9(4) yes
B14 N15 C16 124.1(4) yes
B14 N15 C22 118.8(4) yes
C16 N15 C22 117.1(3) yes
N15 C16 C17 111.5(3) yes
N15 C16 C21 111.8(4) yes
C17 C16 C21 111.9(4) yes
N15 C16 H161 106.9 no
C17 C16 H161 107.2 no
C21 C16 H161 107.2 no
C16 C17 C18 110.4(4) yes
C16 C17 H171 108.8 no
C18 C17 H171 108.6 no
C16 C17 H172 110.0 no
C18 C17 H172 110.1 no
H171 C17 H172 109.0 no
C17 C18 C19 112.7(4) yes
C17 C18 H181 109.4 no
C19 C18 H181 108.6 no
C17 C18 H182 108.6 no
C19 C18 H182 108.9 no
H181 C18 H182 108.5 no
C18 C19 C20 112.9(4) yes
C18 C19 H191 108.1 no
C20 C19 H191 108.1 no
C18 C19 H192 109.1 no
C20 C19 H192 109.4 no
H191 C19 H192 109.1 no
C19 C20 C21 111.8(4) yes
C19 C20 H201 108.9 no
C21 C20 H201 108.8 no
C19 C20 H202 109.0 no
C21 C20 H202 108.2 no
H201 C20 H202 110.2 no
C20 C21 C16 111.1(4) yes
C20 C21 H211 109.5 no
C16 C21 H211 109.4 no
C20 C21 H212 108.3 no
C16 C21 H212 108.5 no
H211 C21 H212 110.0 no
N15 C22 C23 111.0(3) yes
N15 C22 C27 112.3(4) yes
C23 C22 C27 112.0(4) yes
N15 C22 H221 106.9 no
C23 C22 H221 107.5 no
C27 C22 H221 106.8 no
C22 C23 C24 110.9(4) yes
C22 C23 H231 109.1 no
C24 C23 H231 109.7 no
C22 C23 H232 108.3 no
C24 C23 H232 108.9 no
H231 C23 H232 109.9 no
C23 C24 C25 111.1(4) yes
C23 C24 H241 109.6 no
C25 C24 H241 108.9 no
C23 C24 H242 108.1 no
C25 C24 H242 109.6 no
H241 C24 H242 109.6 no
C24 C25 C26 111.4(4) yes
C24 C25 H251 109.0 no
C26 C25 H251 109.1 no
C24 C25 H252 109.6 no
C26 C25 H252 108.4 no
H251 C25 H252 109.3 no
C25 C26 C27 111.9(4) yes
C25 C26 H261 109.0 no
C27 C26 H261 108.0 no
C25 C26 H262 109.6 no
C27 C26 H262 108.5 no
H261 C26 H262 109.8 no
C26 C27 C22 111.3(5) yes
C26 C27 H271 108.9 no
C22 C27 H271 109.4 no
C26 C27 H272 108.9 no
C22 C27 H272 109.1 no
H271 C27 H272 109.3 no
Cl28 C29 C30 118.5(3) yes
Cl28 C29 C35 119.0(3) yes
C30 C29 C35 122.4(4) yes
C29 C30 C31 116.5(4) yes
C29 C30 H301 121.6 no
C31 C30 H301 121.9 no
C30 C31 Cl32 118.1(3) yes
C30 C31 C33 122.2(4) yes
Cl32 C31 C33 119.7(3) yes
C31 C33 C34 121.1(4) yes
C31 C33 H331 118.7 no
C34 C33 H331 120.2 no
C33 C34 C35 116.3(4) yes
C33 C34 B36 122.3(4) yes
C35 C34 B36 121.3(3) yes
C34 C35 C29 121.5(4) yes
C34 C35 H351 119.6 no
C29 C35 H351 118.9 no
C34 B36 C37 113.9(3) yes
C34 B36 C45 104.2(3) yes
C37 B36 C45 110.1(3) yes
C34 B36 C53 111.3(3) yes
C37 B36 C53 103.6(3) yes
C45 B36 C53 113.9(3) yes
B36 C37 C38 122.8(3) yes
B36 C37 C43 120.4(4) yes
C38 C37 C43 116.5(4) yes
C37 C38 C39 121.6(4) yes
C37 C38 H381 119.5 no
C39 C38 H381 118.9 no
C38 C39 Cl40 119.8(3) yes
C38 C39 C41 121.8(4) yes
Cl40 C39 C41 118.4(3) yes
C39 C41 C42 116.9(4) yes
C39 C41 H411 121.2 no
C42 C41 H411 121.9 no
C41 C42 C43 122.1(4) yes
C41 C42 Cl44 118.2(3) yes
C43 C42 Cl44 119.7(3) yes
C37 C43 C42 121.2(4) yes
C37 C43 H431 119.7 no
C42 C43 H431 119.1 no
B36 C45 C46 119.0(4) yes
B36 C45 C51 124.1(4) yes
C46 C45 C51 116.7(4) yes
C45 C46 C47 120.8(4) yes
C45 C46 H461 119.7 no
C47 C46 H461 119.5 no
C46 C47 Cl48 119.2(3) yes
C46 C47 C49 122.2(4) yes
Cl48 C47 C49 118.6(3) yes
C47 C49 C50 117.1(4) yes
C47 C49 H491 121.5 no
C50 C49 H491 121.4 no
C49 C50 C51 122.0(4) yes
C49 C50 Cl52 118.3(3) yes
C51 C50 Cl52 119.8(4) yes
C50 C51 C45 121.1(4) yes
C50 C51 H511 118.9 no
C45 C51 H511 120.0 no
B36 C53 C54 119.6(4) yes
B36 C53 C59 123.6(4) yes
C54 C53 C59 116.5(4) yes
C53 C54 C55 121.5(4) yes
C53 C54 H541 119.2 no
C55 C54 H541 119.2 no
C54 C55 Cl56 119.5(3) yes
C54 C55 C57 121.6(4) yes
Cl56 C55 C57 118.8(3) yes
C55 C57 C58 117.3(4) yes
C55 C57 H571 121.6 no
C58 C57 H571 121.1 no
C57 C58 C59 122.2(4) yes
C57 C58 Cl60 118.0(3) yes
C59 C58 Cl60 119.8(3) yes
C53 C59 C58 120.8(4) yes
C53 C59 H591 120.0 no
C58 C59 H591 119.2 no

loop_
_geom_bond_atom_site_label_1
_geom_bond_atom_site_label_2
_geom_bond_distance
_geom_bond_publ_flag
Ir1 P2 2.3263(12) yes
Ir1 P6 2.3624(11) yes
Ir1 P10 2.3326(12) yes
Ir1 B14 1.939(5) yes
Ir1 H3 1.481 no
Ir1 H2 1.375 no
P2 C3 1.817(5) yes
P2 C4 1.816(6) yes
P2 C5 1.825(6) yes
C3 H31 0.955 no
C3 H32 0.957 no
C3 H33 0.951 no
C4 H43 0.962 no
C4 H42 0.967 no
C4 H41 0.965 no
C5 H51 0.964 no
C5 H52 0.971 no
C5 H53 0.960 no
P6 C7 1.825(5) yes
P6 C8 1.826(5) yes
P6 C9 1.814(6) yes
C7 H71 0.963 no
C7 H72 0.960 no
C7 H73 0.962 no
C8 H81 0.955 no
C8 H82 0.960 no
C8 H83 0.964 no
C9 H93 0.955 no
C9 H92 0.963 no
C9 H91 0.963 no
P10 C11 1.816(5) yes
P10 C12 1.828(6) yes
P10 C13 1.815(6) yes
C11 H111 0.965 no
C11 H112 0.962 no
C11 H113 0.960 no
C12 H121 0.962 no
C12 H122 0.963 no
C12 H123 0.959 no
C13 H131 0.958 no
C13 H132 0.957 no
C13 H133 0.962 no
B14 N15 1.348(6) yes
N15 C16 1.496(5) yes
N15 C22 1.502(5) yes
C16 C17 1.514(6) yes
C16 C21 1.517(6) yes
C16 H161 0.983 no
C17 C18 1.533(7) yes
C17 H171 0.967 no
C17 H172 0.976 no
C18 C19 1.514(8) yes
C18 H181 0.971 no
C18 H182 0.964 no
C19 C20 1.511(8) yes
C19 H191 0.968 no
C19 H192 0.966 no
C20 C21 1.530(6) yes
C20 H201 0.973 no
C20 H202 0.971 no
C21 H211 0.975 no
C21 H212 0.971 no
C22 C23 1.526(6) yes
C22 C27 1.510(6) yes
C22 H221 0.985 no
C23 C24 1.532(6) yes
C23 H231 0.974 no
C23 H232 0.977 no
C24 C25 1.501(8) yes
C24 H241 0.974 no
C24 H242 0.971 no
C25 C26 1.512(8) yes
C25 H251 0.971 no
C25 H252 0.975 no
C26 C27 1.534(7) yes
C26 H261 0.972 no
C26 H262 0.968 no
C27 H271 0.975 no
C27 H272 0.969 no
Cl28 C29 1.750(4) yes
C29 C30 1.375(6) yes
C29 C35 1.377(6) yes
C30 C31 1.387(6) yes
C30 H301 0.931 no
C31 Cl32 1.747(4) yes
C31 C33 1.389(6) yes
C33 C34 1.395(6) yes
C33 H331 0.936 no
C34 C35 1.404(5) yes
C34 B36 1.642(6) yes
C35 H351 0.923 no
B36 C37 1.640(6) yes
B36 C45 1.654(6) yes
B36 C53 1.646(6) yes
C37 C38 1.392(6) yes
C37 C43 1.407(5) yes
C38 C39 1.390(5) yes
C38 H381 0.928 no
C39 Cl40 1.739(4) yes
C39 C41 1.390(6) yes
C41 C42 1.382(6) yes
C41 H411 0.931 no
C42 C43 1.388(5) yes
C42 Cl44 1.749(4) yes
C43 H431 0.932 no
C45 C46 1.407(6) yes
C45 C51 1.385(6) yes
C46 C47 1.385(6) yes
C46 H461 0.932 no
C47 Cl48 1.757(5) yes
C47 C49 1.371(6) yes
C49 C50 1.378(7) yes
C49 H491 0.928 no
C50 C51 1.390(6) yes
C50 Cl52 1.738(5) yes
C51 H511 0.930 no
C53 C54 1.403(6) yes
C53 C59 1.402(6) yes
C54 C55 1.382(6) yes
C54 H541 0.940 no
C55 Cl56 1.749(4) yes
C55 C57 1.381(6) yes
C57 C58 1.381(6) yes
C57 H571 0.923 no
C58 C59 1.385(6) yes
C58 Cl60 1.746(4) yes
C59 H591 0.934 no

loop_
_platon_squeeze_void_nr
_platon_squeeze_void_average_x
_platon_squeeze_void_average_y
_platon_squeeze_void_average_z
_platon_squeeze_void_volume
_platon_squeeze_void_count_electrons
_platon_squeeze_void_content
1 0.500 0.500 0.000 237 27 ' '
